data_7242171
loop_
_publ_author_name
'Zhang, Tao'
'Hu, Yue-Qiao'
'Li, Qian-Wen'
'Chen, Wei-Peng'
'Zheng, Yan-Zhen'

_publ_section_title
;
 Coupling an organic photosensitizer and an inorganic framework into a
 single-phase material that shows visible-light photocurrent response
;
_journal_issue 9
_journal_name_full CrystEngComm
_journal_page_first 1881
_journal_page_last 1884
_journal_paper_doi 10.1039/D0CE01685C
_journal_volume 23
_journal_year 2021
_chemical_formula_moiety 'Se9 Sn4, C30 H24 N6 Ru'
_chemical_formula_sum 'C30 H24 N6 Ru Se9 Sn4'
_chemical_formula_weight 1755.02
_space_group_crystal_system trigonal
_space_group_IT_number 161
_space_group_name_Hall 'R 3 -2"c'
_space_group_name_H-M_alt 'R 3 c :H'
_atom_sites_solution_hydrogens geom
_audit_creation_date 2018-05-17
_audit_creation_method
;
Olex2 1.2
(compiled 2018.04.26 svn.r3504 for OlexSys, GUI svn.r5492)
;
_audit_update_record
;
2018-05-17 deposited with the CCDC.	2021-01-26 downloaded from the CCDC.
;
_cell_angle_alpha 90
_cell_angle_beta 90
_cell_angle_gamma 120
_cell_formula_units_Z 18
_cell_length_a 27.2403(10)
_cell_length_b 27.2403(10)
_cell_length_c 31.010(2)
_cell_measurement_reflns_used 9994
_cell_measurement_temperature 296(2)
_cell_measurement_theta_max 24.77
_cell_measurement_theta_min 2.38
_cell_volume 19927.7(16)
_computing_molecular_graphics 'Olex2 (Dolomanov et al., 2009)'
_computing_publication_material 'Olex2 (Dolomanov et al., 2009)'
_computing_structure_refinement 'XL (Sheldrick, 2008)'
_diffrn_ambient_temperature 296.15
_diffrn_measured_fraction_theta_full 0.997
_diffrn_measured_fraction_theta_max 0.997
_diffrn_measurement_device_type 'CCD area detector'
_diffrn_measurement_method 'phi and omega scans'
_diffrn_radiation_monochromator graphite
_diffrn_radiation_type MoK\a
_diffrn_radiation_wavelength 0.71073
_diffrn_reflns_av_R_equivalents 0.0319
_diffrn_reflns_av_unetI/netI 0.0298
_diffrn_reflns_Laue_measured_fraction_full 0.997
_diffrn_reflns_Laue_measured_fraction_max 0.997
_diffrn_reflns_limit_h_max 31
_diffrn_reflns_limit_h_min -28
_diffrn_reflns_limit_k_max 31
_diffrn_reflns_limit_k_min -32
_diffrn_reflns_limit_l_max 34
_diffrn_reflns_limit_l_min -36
_diffrn_reflns_number 34749
_diffrn_reflns_point_group_measured_fraction_full 0.997
_diffrn_reflns_point_group_measured_fraction_max 0.997
_diffrn_reflns_theta_full 24.813
_diffrn_reflns_theta_max 24.813
_diffrn_reflns_theta_min 2.169
_exptl_absorpt_coefficient_mu 9.986
_exptl_absorpt_correction_type none
_exptl_crystal_colour 'clear dark red'
_exptl_crystal_colour_lustre clear
_exptl_crystal_colour_modifier dark
_exptl_crystal_colour_primary red
_exptl_crystal_density_diffrn 2.632
_exptl_crystal_description block
_exptl_crystal_F_000 14328
_refine_diff_density_max 2.217
_refine_diff_density_min -1.269
_refine_diff_density_rms 0.138
_refine_ls_abs_structure_details
;
 Refined as an inversion twin.
;
_refine_ls_abs_structure_Flack 0.742(11)
_refine_ls_extinction_method none
_refine_ls_goodness_of_fit_ref 1.031
_refine_ls_hydrogen_treatment constr
_refine_ls_matrix_type full
_refine_ls_number_parameters 452
_refine_ls_number_reflns 7324
_refine_ls_number_restraints 40
_refine_ls_restrained_S_all 1.034
_refine_ls_R_factor_all 0.0317
_refine_ls_R_factor_gt 0.0293
_refine_ls_shift/su_max 0.007
_refine_ls_shift/su_mean 0.000
_refine_ls_structure_factor_coef Fsqd
_refine_ls_weighting_details 'w=1/[\s^2^(Fo^2^)+(0.0362P)^2^+277.4892P] where P=(Fo^2^+2Fc^2^)/3'
_refine_ls_weighting_scheme calc
_refine_ls_wR_factor_gt 0.0711
_refine_ls_wR_factor_ref 0.0726
_reflns_Friedel_coverage 0.996
_reflns_Friedel_fraction_full 0.997
_reflns_Friedel_fraction_max 0.997
_reflns_number_gt 6993
_reflns_number_total 7324
_reflns_threshold_expression 'I > 2\s(I)'
_cod_data_source_file d0ce01685c2.cif
_cod_data_source_block 1_sq
_cod_depositor_comments 'Adding full bibliography for 7242171.cif.'
_cod_original_cell_volume 19927(2)
_cod_original_sg_symbol_H-M 'R 3 c'
_cod_database_code 7242171
_shelx_shelxl_version_number 2014/7
_shelx_space_group_comment
;
The symmetry employed for this shelxl refinement is uniquely defined
by the following loop, which should always be used as a source of
symmetry information in preference to the above space-group names.
They are only intended as comments.
;
_olex2_refinement_description
;
1. Twinned data refinement
 Scales: 0.258(11)
 0.742(11)
2. Fixed Uiso
 At 1.2 times of:
  All C(H) groups
3. Rigid bond restraints
 Sn2, Sn3, Sn1, Sn4, Se9, Se5, Se3, Se2, Se6, Se4, Se7, Se8, Se1
 with sigma for 1-2 distances of 0.02 and sigma for 1-3 distances of 0.01
 Sn4, Se8
 with sigma for 1-2 distances of 0.001 and sigma for 1-3 distances of 0.001
4. Uiso/Uaniso restraints and constraints
Sn2 \\sim Sn3 \\sim Sn1 \\sim Sn4 \\sim Se9 \\sim Se5 \\sim Se3 \\sim Se2 \\sim
Se6 \\sim Se4 \\sim Se7 \\sim Se8 \\sim Se1: within 2A with sigma of 0.02 and
sigma for terminal atoms of 0.01
Sn4 \\sim Se8: within 2A with sigma of 0.001 and sigma for terminal atoms of
0.001
5.a Aromatic/amide H refined with riding coordinates:
 C14(H14), C12(H12), C17(H17), C27(H27), C20(H20), C19(H19), C30(H30), C7(H7),
 C18(H18), C1(H1), C11(H11), C21(H21), C10(H10), C8(H8), C2(H2), C13(H13),
 C22(H22), C9(H9), C29(H29), C28(H28), C24(H24), C4(H4), C3(H3), C23(H23)
;
_olex2_submission_special_instructions 'No special instructions were received'
_platon_squeeze_void_probe_radius 1.20

loop_
_space_group_symop_operation_xyz
'x, y, z'
'-y, x-y, z'
'-x+y, -x, z'
'-y, -x, z+1/2'
'-x+y, y, z+1/2'
'x, x-y, z+1/2'
'x+2/3, y+1/3, z+1/3'
'-y+2/3, x-y+1/3, z+1/3'
'-x+y+2/3, -x+1/3, z+1/3'
'-y+2/3, -x+1/3, z+5/6'
'-x+y+2/3, y+1/3, z+5/6'
'x+2/3, x-y+1/3, z+5/6'
'x+1/3, y+2/3, z+2/3'
'-y+1/3, x-y+2/3, z+2/3'
'-x+y+1/3, -x+2/3, z+2/3'
'-y+1/3, -x+2/3, z+7/6'
'-x+y+1/3, y+2/3, z+7/6'
'x+1/3, x-y+2/3, z+7/6'

loop_
_atom_site_label
_atom_site_type_symbol
_atom_site_fract_x
_atom_site_fract_y
_atom_site_fract_z
_atom_site_U_iso_or_equiv
_atom_site_adp_type
_atom_site_occupancy
_atom_site_site_symmetry_order
_atom_site_calc_flag
_atom_site_refinement_flags_posn
_atom_site_refinement_flags_adp
_atom_site_refinement_flags_occupancy
_atom_site_disorder_assembly
_atom_site_disorder_group
Sn2 Sn 0.51800(3) 0.46094(3) 0.16051(3) 0.02499(18) Uani 1 1 d . U . . .
Sn3 Sn 0.44968(3) 0.53110(3) 0.10683(3) 0.0279(2) Uani 1 1 d . U . . .
Sn1 Sn 0.51268(3) 0.33594(3) 0.21509(3) 0.02481(18) Uani 1 1 d . U . . .
Sn4 Sn 0.30969(3) 0.50240(3) 0.05270(3) 0.02674(19) Uani 1 1 d . U . . .
Ru1 Ru 0.53760(4) 0.66773(4) 0.30250(4) 0.0275(2) Uani 1 1 d . . . . .
Se9 Se 0.34404(5) 0.48383(6) 0.12357(4) 0.0323(3) Uani 1 1 d . U . . .
Se5 Se 0.46444(5) 0.50763(5) 0.18827(4) 0.0297(3) Uani 1 1 d . U . . .
Se3 Se 0.47364(5) 0.35383(5) 0.14562(4) 0.0285(3) Uani 1 1 d . U . . .
Se2 Se 0.53584(5) 0.44137(5) 0.24511(4) 0.0264(3) Uani 1 1 d . U . . .
Se6 Se 0.49473(5) 0.47638(5) 0.07796(4) 0.0313(3) Uani 1 1 d . U . . .
Se4 Se 0.62558(5) 0.51476(5) 0.15083(4) 0.0300(3) Uani 1 1 d . U . . .
Se7 Se 0.51336(6) 0.63637(5) 0.11741(4) 0.0348(3) Uani 1 1 d . U . . .
Se8 Se 0.42115(5) 0.55964(5) 0.02448(4) 0.0294(3) Uani 1 1 d . U . . .
Se1 Se 0.61906(5) 0.37049(5) 0.21398(5) 0.0306(3) Uani 1 1 d . U . . .
N3 N 0.5997(4) 0.6733(4) 0.3437(3) 0.026(2) Uani 1 1 d . . . . .
N4 N 0.5886(4) 0.6547(4) 0.2611(3) 0.026(2) Uani 1 1 d . . . . .
N5 N 0.5805(5) 0.7517(5) 0.2810(4) 0.038(3) Uani 1 1 d . . . . .
N2 N 0.4912(5) 0.6780(5) 0.3502(4) 0.037(3) Uani 1 1 d . . . . .
N1 N 0.4882(4) 0.5851(5) 0.3241(3) 0.034(3) Uani 1 1 d . . . . .
N6 N 0.4841(5) 0.6664(6) 0.2549(4) 0.042(3) Uani 1 1 d . . . . .
C16 C 0.6357(5) 0.6578(5) 0.2789(4) 0.029(3) Uani 1 1 d . . . . .
C15 C 0.6391(5) 0.6635(5) 0.3259(4) 0.029(3) Uani 1 1 d . . . . .
C14 C 0.6808(5) 0.6608(5) 0.3497(4) 0.031(3) Uani 1 1 d . . . . .
H14 H 0.7063 0.6521 0.3367 0.037 Uiso 1 1 calc R . . . .
C12 C 0.6432(7) 0.6821(9) 0.4122(5) 0.063(5) Uani 1 1 d . . . . .
H12 H 0.6434 0.6878 0.4418 0.075 Uiso 1 1 calc R . . . .
C17 C 0.6773(5) 0.6568(5) 0.2524(4) 0.034(3) Uani 1 1 d . . . . .
H17 H 0.7099 0.6603 0.2649 0.041 Uiso 1 1 calc R . . . .
C6 C 0.4549(6) 0.6297(6) 0.3739(5) 0.040(3) Uani 1 1 d . . . . .
C25 C 0.5577(7) 0.7630(7) 0.2477(5) 0.049(4) Uani 1 1 d . . . . .
C27 C 0.4716(10) 0.7156(10) 0.1953(7) 0.071(6) Uani 1 1 d . . . . .
H27 H 0.4853 0.7489 0.1794 0.085 Uiso 1 1 calc R . . . .
C20 C 0.5839(6) 0.6504(7) 0.2176(5) 0.044(4) Uani 1 1 d . . . . .
H20 H 0.5521 0.6487 0.2049 0.052 Uiso 1 1 calc R . . . .
C19 C 0.6229(7) 0.6484(8) 0.1914(5) 0.050(4) Uani 1 1 d . . . . .
H19 H 0.6176 0.6453 0.1617 0.060 Uiso 1 1 calc R . . . .
C30 C 0.4368(6) 0.6205(8) 0.2420(5) 0.048(4) Uani 1 1 d . . . . .
H30 H 0.4242 0.5866 0.2569 0.058 Uiso 1 1 calc R . . . .
C7 C 0.4255(7) 0.6330(9) 0.4083(6) 0.063(5) Uani 1 1 d . . . . .
H7 H 0.4017 0.6005 0.4239 0.075 Uiso 1 1 calc R . . . .
C5 C 0.4538(6) 0.5780(7) 0.3581(5) 0.047(4) Uani 1 1 d . . . . .
C18 C 0.6711(7) 0.6510(7) 0.2098(5) 0.044(4) Uani 1 1 d . . . . .
H18 H 0.6980 0.6488 0.1927 0.053 Uiso 1 1 calc R . . . .
C1 C 0.4894(7) 0.5401(6) 0.3076(6) 0.047(4) Uani 1 1 d . . . . .
H1 H 0.5124 0.5444 0.2841 0.056 Uiso 1 1 calc R . . . .
C11 C 0.6032(6) 0.6842(7) 0.3860(4) 0.043(4) Uani 1 1 d . . . . .
H11 H 0.5778 0.6935 0.3983 0.051 Uiso 1 1 calc R . . . .
C26 C 0.5035(7) 0.7146(8) 0.2326(5) 0.050(4) Uani 1 1 d . . . . .
C21 C 0.6295(8) 0.7934(6) 0.2973(6) 0.057(5) Uani 1 1 d . . . . .
H21 H 0.6451 0.7854 0.3210 0.069 Uiso 1 1 calc R . . . .
C10 C 0.4951(8) 0.7286(8) 0.3620(6) 0.058(4) Uani 1 1 d . . . . .
H10 H 0.5178 0.7614 0.3464 0.069 Uiso 1 1 calc R . . . .
C8 C 0.4310(8) 0.6848(10) 0.4200(6) 0.070(6) Uani 1 1 d . . . . .
H8 H 0.4111 0.6874 0.4434 0.084 Uiso 1 1 calc R . . . .
C2 C 0.4553(9) 0.4858(8) 0.3265(7) 0.072(6) Uani 1 1 d . . . . .
H2 H 0.4566 0.4547 0.3155 0.086 Uiso 1 1 calc R . . . .
C13 C 0.6831(7) 0.6714(8) 0.3932(6) 0.059(5) Uani 1 1 d . . . . .
H13 H 0.7115 0.6715 0.4099 0.070 Uiso 1 1 calc R . . . .
C22 C 0.6570(10) 0.8460(8) 0.2809(8) 0.084(7) Uani 1 1 d . . . . .
H22 H 0.6913 0.8738 0.2923 0.101 Uiso 1 1 calc R . . . .
C9 C 0.4651(8) 0.7303(9) 0.3972(7) 0.074(6) Uani 1 1 d . . . . .
H9 H 0.4690 0.7649 0.4053 0.088 Uiso 1 1 calc R . . . .
C29 C 0.4052(8) 0.6218(11) 0.2064(7) 0.080(7) Uani 1 1 d . . . . .
H29 H 0.3716 0.5897 0.1983 0.095 Uiso 1 1 calc R . . . .
C28 C 0.4254(10) 0.6721(12) 0.1837(6) 0.076(6) Uani 1 1 d . . . . .
H28 H 0.4053 0.6741 0.1601 0.092 Uiso 1 1 calc R . . . .
C24 C 0.5843(11) 0.8177(10) 0.2303(8) 0.086(7) Uani 1 1 d . . . . .
H24 H 0.5671 0.8250 0.2071 0.104 Uiso 1 1 calc R . . . .
C4 C 0.4199(9) 0.5252(9) 0.3760(7) 0.074(6) Uani 1 1 d . . . . .
H4 H 0.3960 0.5208 0.3989 0.089 Uiso 1 1 calc R . . . .
C3 C 0.4215(9) 0.4787(8) 0.3597(7) 0.077(6) Uani 1 1 d . . . . .
H3 H 0.3992 0.4430 0.3718 0.092 Uiso 1 1 calc R . . . .
C23 C 0.6305(15) 0.8576(12) 0.2446(9) 0.121(11) Uani 1 1 d . . . . .
H23 H 0.6472 0.8934 0.2322 0.145 Uiso 1 1 calc R . . . .

loop_
_atom_site_aniso_label
_atom_site_aniso_U_11
_atom_site_aniso_U_22
_atom_site_aniso_U_33
_atom_site_aniso_U_23
_atom_site_aniso_U_13
_atom_site_aniso_U_12
Sn2 0.0208(4) 0.0206(4) 0.0347(5) 0.0037(3) -0.0026(3) 0.0111(3)
Sn3 0.0205(4) 0.0215(4) 0.0409(5) 0.0061(4) -0.0024(4) 0.0099(3)
Sn1 0.0206(4) 0.0259(4) 0.0278(5) 0.0084(3) 0.0028(3) 0.0115(3)
Sn4 0.0282(4) 0.0262(4) 0.0309(5) -0.0095(3) -0.0099(4) 0.0174(4)
Ru1 0.0285(5) 0.0373(6) 0.0234(4) -0.0058(4) -0.0032(4) 0.0215(4)
Se9 0.0235(6) 0.0418(7) 0.0312(7) 0.0064(6) 0.0013(5) 0.0160(5)
Se5 0.0337(7) 0.0319(6) 0.0301(7) 0.0029(5) -0.0026(5) 0.0214(6)
Se3 0.0363(7) 0.0234(6) 0.0262(7) -0.0024(5) -0.0070(5) 0.0153(5)
Se2 0.0267(6) 0.0248(6) 0.0285(7) 0.0010(5) -0.0014(5) 0.0135(5)
Se6 0.0318(6) 0.0359(7) 0.0289(7) 0.0039(5) 0.0002(5) 0.0190(6)
Se4 0.0235(6) 0.0339(7) 0.0310(7) 0.0117(5) 0.0026(5) 0.0131(5)
Se7 0.0388(7) 0.0251(6) 0.0334(8) 0.0021(5) -0.0112(6) 0.0107(6)
Se8 0.0240(6) 0.0245(6) 0.0360(7) -0.0018(5) -0.0008(5) 0.0095(5)
Se1 0.0228(6) 0.0229(6) 0.0499(8) 0.0028(5) 0.0030(5) 0.0141(5)
N3 0.030(5) 0.034(5) 0.020(5) -0.005(4) -0.007(4) 0.019(5)
N4 0.025(5) 0.032(5) 0.022(6) -0.008(4) 0.002(4) 0.016(4)
N5 0.046(7) 0.044(7) 0.035(7) -0.006(5) -0.001(5) 0.031(6)
N2 0.034(6) 0.056(7) 0.033(7) -0.008(6) -0.001(5) 0.030(6)
N1 0.027(5) 0.048(7) 0.025(6) -0.002(5) 0.000(4) 0.019(5)
N6 0.040(7) 0.060(8) 0.038(7) -0.007(6) -0.010(5) 0.034(6)
C16 0.029(6) 0.030(7) 0.030(7) 0.003(5) -0.001(5) 0.017(6)
C15 0.018(6) 0.028(6) 0.037(8) -0.003(5) -0.006(5) 0.009(5)
C14 0.025(6) 0.041(7) 0.027(7) -0.002(6) -0.008(5) 0.015(6)
C12 0.055(10) 0.119(16) 0.027(9) -0.021(9) -0.026(7) 0.053(11)
C17 0.032(7) 0.039(7) 0.040(9) -0.009(6) -0.005(6) 0.024(6)
C6 0.029(7) 0.057(9) 0.038(8) -0.007(7) 0.003(6) 0.025(7)
C25 0.065(10) 0.059(10) 0.044(10) 0.017(8) 0.009(8) 0.047(9)
C27 0.088(15) 0.105(16) 0.063(13) -0.007(11) -0.020(11) 0.080(14)
C20 0.037(8) 0.065(10) 0.036(9) -0.016(7) -0.013(6) 0.030(7)
C19 0.053(9) 0.092(12) 0.020(8) -0.016(7) -0.002(6) 0.047(9)
C30 0.035(8) 0.080(11) 0.043(9) -0.020(8) -0.018(7) 0.039(8)
C7 0.041(9) 0.094(14) 0.051(11) -0.001(10) 0.011(8) 0.032(9)
C5 0.037(8) 0.065(10) 0.037(9) 0.008(7) 0.015(6) 0.023(8)
C18 0.053(9) 0.072(11) 0.027(8) -0.011(7) 0.001(6) 0.046(8)
C1 0.049(9) 0.033(8) 0.054(10) -0.008(7) 0.004(7) 0.018(7)
C11 0.036(7) 0.079(11) 0.019(7) -0.009(7) -0.003(6) 0.033(8)
C26 0.074(11) 0.088(13) 0.022(8) 0.006(8) 0.005(7) 0.067(11)
C21 0.096(14) 0.038(9) 0.039(9) -0.004(7) 0.008(9) 0.035(9)
C10 0.067(11) 0.062(11) 0.055(11) -0.018(9) 0.003(9) 0.041(9)
C8 0.060(12) 0.116(18) 0.048(11) -0.022(11) 0.009(9) 0.054(13)
C2 0.088(14) 0.049(10) 0.079(14) 0.019(10) 0.026(12) 0.035(10)
C13 0.050(9) 0.095(13) 0.048(10) -0.021(9) -0.024(8) 0.048(10)
C22 0.088(15) 0.045(11) 0.093(18) 0.003(10) 0.011(13) 0.014(11)
C9 0.069(13) 0.096(16) 0.080(14) -0.048(13) -0.009(11) 0.059(13)
C29 0.057(11) 0.121(19) 0.075(15) -0.038(14) -0.028(10) 0.056(13)
C28 0.096(16) 0.14(2) 0.038(10) 0.003(13) -0.008(11) 0.096(17)
C24 0.11(2) 0.067(14) 0.089(18) 0.029(13) 0.001(15) 0.053(14)
C4 0.067(12) 0.087(15) 0.061(12) 0.010(11) 0.028(10) 0.033(11)
C3 0.075(13) 0.042(10) 0.090(16) 0.014(10) 0.023(12) 0.012(9)
C23 0.18(3) 0.074(17) 0.10(2) 0.051(17) 0.04(2) 0.06(2)

loop_
_atom_type_symbol
_atom_type_description
_atom_type_scat_dispersion_real
_atom_type_scat_dispersion_imag
_atom_type_scat_source
C C 0.0033 0.0016 'International Tables Vol C Tables 4.2.6.8 and 6.1.1.4'
H H 0.0000 0.0000 'International Tables Vol C Tables 4.2.6.8 and 6.1.1.4'
N N 0.0061 0.0033 'International Tables Vol C Tables 4.2.6.8 and 6.1.1.4'
Se Se -0.0929 2.2259 'International Tables Vol C Tables 4.2.6.8 and 6.1.1.4'
Ru Ru -1.2594 0.8363 'International Tables Vol C Tables 4.2.6.8 and 6.1.1.4'
Sn Sn -0.6537 1.4246 'International Tables Vol C Tables 4.2.6.8 and 6.1.1.4'

loop_
_geom_angle_atom_site_label_1
_geom_angle_atom_site_label_2
_geom_angle_atom_site_label_3
_geom_angle
_geom_angle_site_symmetry_1
_geom_angle_site_symmetry_3
_geom_angle_publ_flag
Se5 Sn2 Se3 124.76(5) . . ?
Se5 Sn2 Se2 88.58(5) . . ?
Se5 Sn2 Se6 90.28(4) . . ?
Se5 Sn2 Se4 122.55(5) . . ?
Se3 Sn2 Se2 88.85(4) . . ?
Se3 Sn2 Se6 89.59(5) . . ?
Se6 Sn2 Se2 177.08(5) . . ?
Se4 Sn2 Se3 112.45(5) . . ?
Se4 Sn2 Se2 87.73(4) . . ?
Se4 Sn2 Se6 95.15(5) . . ?
Se9 Sn3 Se5 87.35(5) . . ?
Se9 Sn3 Se8 85.89(4) . . ?
Se5 Sn3 Se8 171.47(5) . . ?
Se6 Sn3 Se9 122.25(5) . . ?
Se6 Sn3 Se5 91.04(5) . . ?
Se6 Sn3 Se7 117.18(5) . . ?
Se6 Sn3 Se8 96.96(5) . . ?
Se7 Sn3 Se9 120.56(6) . . ?
Se7 Sn3 Se5 92.79(5) . . ?
Se7 Sn3 Se8 86.19(4) . . ?
Se3 Sn1 Se2 89.22(4) . . ?
Se3 Sn1 Se8 89.91(4) . 17_544 ?
Se3 Sn1 Se1 114.90(5) . . ?
Se7 Sn1 Se3 123.07(5) 17_544 . ?
Se7 Sn1 Se2 82.31(4) 17_544 . ?
Se7 Sn1 Se8 89.95(5) 17_544 17_544 ?
Se7 Sn1 Se1 121.18(6) 17_544 . ?
Se8 Sn1 Se2 170.14(5) 17_544 . ?
Se1 Sn1 Se2 89.67(4) . . ?
Se1 Sn1 Se8 99.59(5) . 17_544 ?
Se9 Sn4 Se2 87.81(5) . 12_454 ?
Se9 Sn4 Se4 124.78(5) . 12_454 ?
Se9 Sn4 Se8 88.64(5) . . ?
Se9 Sn4 Se1 120.03(6) . 12_454 ?
Se2 Sn4 Se8 168.65(5) 12_454 . ?
Se4 Sn4 Se2 89.04(4) 12_454 12_454 ?
Se4 Sn4 Se8 84.14(4) 12_454 . ?
Se4 Sn4 Se1 115.14(5) 12_454 12_454 ?
Se1 Sn4 Se2 91.06(4) 12_454 12_454 ?
Se1 Sn4 Se8 100.05(5) 12_454 . ?
N3 Ru1 N5 97.4(4) . . ?
N3 Ru1 N1 86.7(4) . . ?
N4 Ru1 N3 78.4(4) . . ?
N4 Ru1 N5 86.2(4) . . ?
N4 Ru1 N2 172.6(4) . . ?
N4 Ru1 N1 98.2(4) . . ?
N4 Ru1 N6 94.8(4) . . ?
N2 Ru1 N3 94.7(4) . . ?
N2 Ru1 N5 97.3(5) . . ?
N2 Ru1 N1 78.8(5) . . ?
N2 Ru1 N6 92.3(4) . . ?
N1 Ru1 N5 174.6(4) . . ?
N6 Ru1 N3 172.1(5) . . ?
N6 Ru1 N5 78.1(5) . . ?
N6 Ru1 N1 98.3(5) . . ?
Sn4 Se9 Sn3 99.12(5) . . ?
Sn2 Se5 Sn3 89.56(5) . . ?
Sn1 Se3 Sn2 93.47(5) . . ?
Sn2 Se2 Sn1 84.86(4) . . ?
Sn4 Se2 Sn2 85.52(4) 18_554 . ?
Sn4 Se2 Sn1 83.71(4) 18_554 . ?
Sn3 Se6 Sn2 88.69(5) . . ?
Sn4 Se4 Sn2 93.57(5) 18_554 . ?
Sn1 Se7 Sn3 98.12(5) 11_554 . ?
Sn1 Se8 Sn3 85.63(4) 11_554 . ?
Sn1 Se8 Sn4 119.43(5) 11_554 . ?
Sn4 Se8 Sn3 86.32(4) . . ?
Sn1 Se1 Sn4 91.30(5) . 18_554 ?
C15 N3 Ru1 115.8(8) . . ?
C11 N3 Ru1 126.0(8) . . ?
C11 N3 C15 118.1(11) . . ?
C16 N4 Ru1 115.8(8) . . ?
C20 N4 Ru1 126.5(9) . . ?
C20 N4 C16 117.1(10) . . ?
C25 N5 Ru1 115.7(11) . . ?
C25 N5 C21 118.8(14) . . ?
C21 N5 Ru1 125.4(11) . . ?
C6 N2 Ru1 116.5(9) . . ?
C10 N2 Ru1 125.7(11) . . ?
C10 N2 C6 117.7(13) . . ?
C5 N1 Ru1 115.6(10) . . ?
C1 N1 Ru1 124.7(10) . . ?
C1 N1 C5 119.7(13) . . ?
C30 N6 Ru1 125.1(11) . . ?
C30 N6 C26 119.3(14) . . ?
C26 N6 Ru1 115.1(10) . . ?
N4 C16 C15 114.8(10) . . ?
N4 C16 C17 120.2(11) . . ?
C17 C16 C15 125.0(11) . . ?
N3 C15 C16 114.5(10) . . ?
N3 C15 C14 123.1(12) . . ?
C14 C15 C16 122.3(11) . . ?
C13 C14 C15 117.6(12) . . ?
C11 C12 C13 118.3(15) . . ?
C18 C17 C16 121.6(12) . . ?
N2 C6 C5 112.9(12) . . ?
C7 C6 N2 120.9(15) . . ?
C7 C6 C5 126.2(16) . . ?
N5 C25 C26 114.7(13) . . ?
N5 C25 C24 119.8(18) . . ?
C24 C25 C26 125.5(17) . . ?
C28 C27 C26 122(2) . . ?
N4 C20 C19 123.7(13) . . ?
C20 C19 C18 119.1(13) . . ?
N6 C30 C29 121.8(19) . . ?
C6 C7 C8 120.1(18) . . ?
N1 C5 C6 116.1(13) . . ?
N1 C5 C4 121.0(16) . . ?
C4 C5 C6 122.9(15) . . ?
C17 C18 C19 118.1(12) . . ?
N1 C1 C2 119.4(15) . . ?
N3 C11 C12 122.5(13) . . ?
N6 C26 C25 116.0(13) . . ?
N6 C26 C27 118.9(18) . . ?
C27 C26 C25 125.1(17) . . ?
C22 C21 N5 123(2) . . ?
C9 C10 N2 119.6(18) . . ?
C9 C8 C7 118.7(16) . . ?
C3 C2 C1 121.0(18) . . ?
C14 C13 C12 120.2(14) . . ?
C21 C22 C23 117(2) . . ?
C8 C9 C10 122.9(18) . . ?
C28 C29 C30 118.4(19) . . ?
C27 C28 C29 119.7(19) . . ?
C23 C24 C25 123(2) . . ?
C5 C4 C3 119.7(17) . . ?
C2 C3 C4 119.2(18) . . ?
C24 C23 C22 118(2) . . ?

loop_
_geom_bond_atom_site_label_1
_geom_bond_atom_site_label_2
_geom_bond_distance
_geom_bond_site_symmetry_2
_geom_bond_publ_flag
Sn2 Se5 2.5184(14) . ?
Sn2 Se3 2.5809(14) . ?
Sn2 Se2 2.7679(15) . ?
Sn2 Se6 2.7201(15) . ?
Sn2 Se4 2.5556(14) . ?
Sn3 Se9 2.5503(14) . ?
Sn3 Se5 2.6842(16) . ?
Sn3 Se6 2.5216(15) . ?
Sn3 Se7 2.5230(15) . ?
Sn3 Se8 2.8870(15) . ?
Sn1 Se3 2.5549(14) . ?
Sn1 Se2 2.7750(14) . ?
Sn1 Se7 2.5218(15) 17_544 ?
Sn1 Se8 2.7176(14) 17_544 ?
Sn1 Se1 2.5606(14) . ?
Sn4 Se9 2.5366(15) . ?
Sn4 Se2 2.7127(14) 12_454 ?
Sn4 Se4 2.5504(15) 12_454 ?
Sn4 Se8 2.7714(15) . ?
Sn4 Se1 2.5612(14) 12_454 ?
Ru1 N3 2.065(10) . ?
Ru1 N4 2.050(9) . ?
Ru1 N5 2.091(12) . ?
Ru1 N2 2.053(11) . ?
Ru1 N1 2.073(11) . ?
Ru1 N6 2.063(11) . ?
Se2 Sn4 2.7129(14) 18_554 ?
Se4 Sn4 2.5505(15) 18_554 ?
Se7 Sn1 2.5219(15) 11_554 ?
Se8 Sn1 2.7175(14) 11_554 ?
Se1 Sn4 2.5608(14) 18_554 ?
N3 C15 1.349(15) . ?
N3 C11 1.339(17) . ?
N4 C16 1.361(15) . ?
N4 C20 1.355(18) . ?
N5 C25 1.317(19) . ?
N5 C21 1.35(2) . ?
N2 C6 1.396(19) . ?
N2 C10 1.379(19) . ?
N1 C5 1.357(18) . ?
N1 C1 1.345(18) . ?
N6 C30 1.33(2) . ?
N6 C26 1.34(2) . ?
C16 C15 1.462(16) . ?
C16 C17 1.412(18) . ?
C15 C14 1.386(16) . ?
C14 C13 1.37(2) . ?
C12 C11 1.38(2) . ?
C12 C13 1.39(2) . ?
C17 C18 1.331(19) . ?
C6 C7 1.36(2) . ?
C6 C5 1.48(2) . ?
C25 C26 1.48(2) . ?
C25 C24 1.40(3) . ?
C27 C26 1.46(2) . ?
C27 C28 1.27(3) . ?
C20 C19 1.358(19) . ?
C19 C18 1.40(2) . ?
C30 C29 1.41(2) . ?
C7 C8 1.39(3) . ?
C5 C4 1.38(2) . ?
C1 C2 1.42(2) . ?
C21 C22 1.34(3) . ?
C10 C9 1.38(3) . ?
C8 C9 1.32(3) . ?
C2 C3 1.33(3) . ?
C22 C23 1.45(4) . ?
C29 C28 1.39(3) . ?
C24 C23 1.26(4) . ?
C4 C3 1.38(3) . ?

loop_
_platon_squeeze_void_nr
_platon_squeeze_void_average_x
_platon_squeeze_void_average_y
_platon_squeeze_void_average_z
_platon_squeeze_void_volume
_platon_squeeze_void_count_electrons
_platon_squeeze_void_content
1 0.000 0.000 0.133 278 41 ' '
2 0.000 0.000 0.633 278 41 ' '
3 0.667 0.333 0.467 263 39 ' '
4 0.667 0.333 0.967 263 39 ' '
5 0.333 0.667 0.300 262 39 ' '
6 0.333 0.667 0.800 262 39 ' '

loop_
_twin_individual_id
_twin_individual_mass_fraction_refined
1 0.258(11)
2 0.742(11)
